data_2242071
loop_
_publ_author_name
'de Oliveira, Gabriela Porto'
'Bresolin, Leandro'
'Flores, Darlene Correia'
'de Farias, Renan Lira'
'de Oliveira, Adriano Bof'

_publ_section_title
;
 Crystal structure of
 (2<i>E</i>)-3-[4-(dimethylamino)phenyl]-1-(thiophen-2-yl)prop-2-en-1-one
;
_journal_coeditor_code RZ5205
_journal_issue 4
_journal_name_full 'Acta Crystallographica Section E'
_journal_page_first 476
_journal_page_last 480
_journal_paper_doi 10.1107/S2056989017003437
_journal_volume 73
_journal_year 2017
_chemical_formula_iupac 'C15 H15 N O S'
_chemical_formula_moiety 'C15 H15 N O S'
_chemical_formula_sum 'C15 H15 N O S'
_chemical_formula_weight 257.34
_chemical_name_common Chalcone-Thiophene
_chemical_name_systematic
;
(2<i>E</i>)-3-[4-(Dimethylamino)phenyl]-1-(thiophen-2-yl)prop-2-en-1-one
;
_space_group_crystal_system monoclinic
_space_group_IT_number 14
_space_group_name_Hall '-P 2yn'
_space_group_name_H-M_alt 'P 1 21/n 1'
_symmetry_cell_setting monoclinic
_symmetry_space_group_name_Hall '-P 2yn'
_symmetry_space_group_name_H-M 'P 1 21/n 1'
_atom_sites_solution_hydrogens geom
_atom_sites_solution_primary direct
_atom_sites_solution_secondary difmap
_audit_creation_method SHELXL-2016/6
_cell_angle_alpha 90
_cell_angle_beta 93.097(2)
_cell_angle_gamma 90
_cell_formula_units_Z 4
_cell_length_a 6.2405(4)
_cell_length_b 9.9975(6)
_cell_length_c 20.7815(13)
_cell_measurement_reflns_used 9620
_cell_measurement_temperature 120(2)
_cell_measurement_theta_max 28.74
_cell_measurement_theta_min 2.26
_cell_volume 1294.65(14)
_computing_cell_refinement
;
SAINT (Bruker, 2014)
;
_computing_data_collection
;
APEX2 (Bruker, 2014)
;
_computing_data_reduction
;
SAINT (Bruker, 2014)
;
_computing_molecular_graphics
;
DIAMOND (Brandenburg, 2006), <i>GOLD</i> (Chen <i>et al.</i>,
2015)
and <i>Crystal Explorer</i> (Wolff <i>et al.</i>, 2012)
;
_computing_publication_material
;
<i>publCIF</i> (Westrip, 2010) and <i>enCIFer</i> (Allen <i>et al.</i>,
2004)
;
_computing_structure_refinement
;
SHELXL2016 (Sheldrick, 2015) and WinGX (Farrugia, 2012)
;
_computing_structure_solution
;
SHELXS97 (Sheldrick, 2008)
;
_diffrn_ambient_temperature 120(2)
_diffrn_measured_fraction_theta_full 0.997
_diffrn_measured_fraction_theta_max 0.966
_diffrn_measurement_device_type 'Bruker APEXII CCD area detector'
_diffrn_measurement_method '\f and \w scans'
_diffrn_radiation_type MoK\a
_diffrn_radiation_wavelength 0.71073
_diffrn_reflns_av_R_equivalents 0.0305
_diffrn_reflns_limit_h_max 8
_diffrn_reflns_limit_h_min -7
_diffrn_reflns_limit_k_max 13
_diffrn_reflns_limit_k_min -13
_diffrn_reflns_limit_l_max 28
_diffrn_reflns_limit_l_min -28
_diffrn_reflns_number 50820
_diffrn_reflns_theta_full 25.242
_diffrn_reflns_theta_max 28.758
_diffrn_reflns_theta_min 2.261
_exptl_absorpt_coefficient_mu 0.237
_exptl_absorpt_correction_T_max 0.9790
_exptl_absorpt_correction_T_min 0.8850
_exptl_absorpt_correction_type multi-scan
_exptl_absorpt_process_details
;
(SADABS; Bruker, 2014)
;
_exptl_crystal_colour orange
_exptl_crystal_density_diffrn 1.320
_exptl_crystal_description block
_exptl_crystal_F_000 544
_exptl_crystal_size_max 0.529
_exptl_crystal_size_mid 0.160
_exptl_crystal_size_min 0.090
_refine_diff_density_max 1.159
_refine_diff_density_min -0.812
_refine_ls_extinction_method none
_refine_ls_goodness_of_fit_ref 1.141
_refine_ls_hydrogen_treatment constr
_refine_ls_matrix_type full
_refine_ls_number_parameters 166
_refine_ls_number_reflns 3381
_refine_ls_number_restraints 0
_refine_ls_restrained_S_all 1.141
_refine_ls_R_factor_all 0.0735
_refine_ls_R_factor_gt 0.0676
_refine_ls_shift/su_max 0.000
_refine_ls_shift/su_mean 0.000
_refine_ls_structure_factor_coef Fsqd
_refine_ls_weighting_details 'w=1/[\s^2^(Fo^2^)+7.0190P] where P=(Fo^2^+2Fc^2^)/3'
_refine_ls_weighting_scheme calc
_refine_ls_wR_factor_gt 0.1788
_refine_ls_wR_factor_ref 0.1823
_reflns_number_gt 3116
_reflns_number_total 3381
_reflns_threshold_expression 'I > 2\s(I)'
_cod_data_source_file rz5205sup1.cif
_cod_data_source_block I
_cod_original_sg_symbol_H-M 'P 21/n'
_cod_database_code 2242071
_shelx_space_group_comment
;
The symmetry employed for this shelxl refinement is uniquely defined
by the following loop, which should always be used as a source of
symmetry information in preference to the above space-group names.
They are only intended as comments.
;
_shelx_estimated_absorpt_t_min 0.885
_shelx_estimated_absorpt_t_max 0.979

loop_
_space_group_symop_operation_xyz
'x, y, z'
'-x+1/2, y+1/2, -z+1/2'
'-x, -y, -z'
'x-1/2, -y-1/2, z-1/2'

loop_
_atom_site_type_symbol
_atom_site_label
_atom_site_fract_x
_atom_site_fract_y
_atom_site_fract_z
_atom_site_U_iso_or_equiv
_atom_site_adp_type
_atom_site_calc_flag
_atom_site_occupancy
C C1 -0.1108(5) 0.1473(3) 0.52979(15) 0.0159(6) Uani d 1
C C2 -0.2422(5) 0.1940(4) 0.47768(16) 0.0189(6) Uani d 1
H H1 -0.382513 0.157938 0.471036 0.023 Uiso calc 1
C C3 -0.1753(5) 0.2904(4) 0.43572(15) 0.0193(6) Uani d 1
H H2 -0.269640 0.319201 0.401045 0.023 Uiso calc 1
C C4 0.0319(5) 0.3467(3) 0.44378(15) 0.0178(6) Uani d 1
C C5 0.1659(5) 0.2992(3) 0.49602(16) 0.0188(6) Uani d 1
H H3 0.306383 0.334799 0.502939 0.023 Uiso calc 1
C C6 0.0956(5) 0.2024(3) 0.53690(15) 0.0181(6) Uani d 1
H H4 0.190279 0.171734 0.571104 0.022 Uiso calc 1
C C7 0.3103(6) 0.5007(4) 0.4112(2) 0.0295(8) Uani d 1
H H5 0.318786 0.553158 0.451058 0.044 Uiso calc 1
H H6 0.336378 0.559200 0.374572 0.044 Uiso calc 1
H H7 0.418747 0.429736 0.413870 0.044 Uiso calc 1
C C8 -0.0527(6) 0.5041(4) 0.35627(17) 0.0241(7) Uani d 1
H H8 -0.117365 0.435643 0.327624 0.036 Uiso calc 1
H H9 0.021999 0.570086 0.330728 0.036 Uiso calc 1
H H10 -0.165267 0.548805 0.379384 0.036 Uiso calc 1
C C9 -0.1918(5) 0.0467(3) 0.57189(15) 0.0168(6) Uani d 1
H H11 -0.336808 0.020903 0.562907 0.020 Uiso calc 1
C C10 -0.0899(5) -0.0158(3) 0.62222(15) 0.0163(6) Uani d 1
H H12 0.056053 0.004730 0.633416 0.020 Uiso calc 1
C C11 -0.2021(5) -0.1147(3) 0.65969(15) 0.0164(6) Uani d 1
C C12 -0.0788(5) -0.1847(3) 0.71167(15) 0.0155(6) Uani d 1
C C13 0.1366(5) -0.1816(3) 0.72937(15) 0.0174(6) Uani d 1
H H13 0.237533 -0.126760 0.709136 0.021 Uiso calc 1
C C14 0.1911(5) -0.2697(3) 0.78141(16) 0.0194(6) Uani d 1
H H14 0.333099 -0.281313 0.799380 0.023 Uiso calc 1
C C15 0.0180(5) -0.3357(3) 0.80267(15) 0.0180(6) Uani d 1
H H15 0.024715 -0.397159 0.837576 0.022 Uiso calc 1
N N1 0.0994(5) 0.4417(3) 0.40233(14) 0.0232(6) Uani d 1
O O1 -0.3960(4) -0.1393(3) 0.65025(12) 0.0220(5) Uani d 1
S S1 -0.21315(13) -0.29494(9) 0.75923(4) 0.0187(2) Uani d 1

loop_
_atom_site_aniso_label
_atom_site_aniso_U_11
_atom_site_aniso_U_22
_atom_site_aniso_U_33
_atom_site_aniso_U_12
_atom_site_aniso_U_13
_atom_site_aniso_U_23
C1 0.0188(14) 0.0149(14) 0.0140(14) 0.0025(12) 0.0012(11) -0.0014(11)
C2 0.0160(14) 0.0211(16) 0.0195(15) 0.0028(12) 0.0003(12) -0.0010(13)
C3 0.0187(15) 0.0221(16) 0.0167(14) 0.0051(13) -0.0014(12) 0.0004(13)
C4 0.0226(16) 0.0152(14) 0.0159(14) 0.0039(12) 0.0030(12) -0.0011(12)
C5 0.0200(15) 0.0170(15) 0.0191(15) -0.0006(12) -0.0011(12) -0.0016(12)
C6 0.0211(15) 0.0179(15) 0.0148(14) 0.0020(13) -0.0029(11) -0.0011(12)
C7 0.0287(19) 0.0276(19) 0.032(2) -0.0026(16) 0.0024(15) 0.0082(16)
C8 0.0300(18) 0.0202(16) 0.0220(16) 0.0055(14) -0.0009(14) 0.0054(13)
C9 0.0190(15) 0.0161(14) 0.0156(14) 0.0017(12) 0.0027(11) -0.0033(12)
C10 0.0172(14) 0.0158(14) 0.0159(14) -0.0027(12) 0.0011(11) -0.0025(12)
C11 0.0183(14) 0.0159(14) 0.0150(14) 0.0004(12) 0.0023(11) -0.0018(11)
C12 0.0168(14) 0.0146(14) 0.0154(14) -0.0017(11) 0.0030(11) -0.0020(11)
C13 0.0165(14) 0.0174(15) 0.0182(15) -0.0029(12) 0.0004(11) 0.0020(12)
C14 0.0176(14) 0.0202(16) 0.0203(15) -0.0023(12) 0.0011(12) 0.0047(13)
C15 0.0184(15) 0.0199(15) 0.0157(14) -0.0009(12) 0.0001(11) 0.0010(12)
N1 0.0267(15) 0.0216(14) 0.0211(14) 0.0009(12) -0.0012(12) 0.0062(12)
O1 0.0145(11) 0.0256(13) 0.0258(12) -0.0025(10) -0.0014(9) 0.0034(10)
S1 0.0137(4) 0.0218(4) 0.0210(4) -0.0023(3) 0.0030(3) 0.0038(3)

loop_
_atom_type_symbol
_atom_type_description
_atom_type_scat_dispersion_real
_atom_type_scat_dispersion_imag
_atom_type_scat_source
C C 0.0033 0.0016 'International Tables Vol C Tables 4.2.6.8 and 6.1.1.4'
H H 0.0000 0.0000 'International Tables Vol C Tables 4.2.6.8 and 6.1.1.4'
N N 0.0061 0.0033 'International Tables Vol C Tables 4.2.6.8 and 6.1.1.4'
O O 0.0106 0.0060 'International Tables Vol C Tables 4.2.6.8 and 6.1.1.4'
S S 0.1246 0.1234 'International Tables Vol C Tables 4.2.6.8 and 6.1.1.4'

loop_
_geom_angle_atom_site_label_1
_geom_angle_atom_site_label_2
_geom_angle_atom_site_label_3
_geom_angle
C6 C1 C2 116.5(3)
C6 C1 C9 124.1(3)
C2 C1 C9 119.4(3)
C3 C2 C1 122.4(3)
C3 C2 H1 118.8
C1 C2 H1 118.8
C2 C3 C4 120.7(3)
C2 C3 H2 119.7
C4 C3 H2 119.7
N1 C4 C3 121.0(3)
N1 C4 C5 121.9(3)
C3 C4 C5 117.1(3)
C6 C5 C4 121.0(3)
C6 C5 H3 119.5
C4 C5 H3 119.5
C5 C6 C1 122.2(3)
C5 C6 H4 118.9
C1 C6 H4 118.9
N1 C7 H5 109.5
N1 C7 H6 109.5
H5 C7 H6 109.5
N1 C7 H7 109.5
H5 C7 H7 109.5
H6 C7 H7 109.5
N1 C8 H8 109.5
N1 C8 H9 109.5
H8 C8 H9 109.5
N1 C8 H10 109.5
H8 C8 H10 109.5
H9 C8 H10 109.5
C10 C9 C1 128.9(3)
C10 C9 H11 115.6
C1 C9 H11 115.6
C9 C10 C11 120.5(3)
C9 C10 H12 119.7
C11 C10 H12 119.7
O1 C11 C10 122.8(3)
O1 C11 C12 119.3(3)
C10 C11 C12 117.9(3)
C13 C12 C11 130.7(3)
C13 C12 S1 111.0(2)
C11 C12 S1 118.3(2)
C12 C13 C14 112.3(3)
C12 C13 H13 123.8
C14 C13 H13 123.8
C15 C14 C13 112.7(3)
C15 C14 H14 123.6
C13 C14 H14 123.6
C14 C15 S1 112.1(3)
C14 C15 H15 124.0
S1 C15 H15 124.0
C4 N1 C7 120.9(3)
C4 N1 C8 120.1(3)
C7 N1 C8 117.8(3)
C15 S1 C12 91.87(16)

loop_
_geom_bond_atom_site_label_1
_geom_bond_atom_site_label_2
_geom_bond_distance
C1 C6 1.401(5)
C1 C2 1.403(4)
C1 C9 1.442(4)
C2 C3 1.379(5)
C2 H1 0.9500
C3 C4 1.412(5)
C3 H2 0.9500
C4 N1 1.364(4)
C4 C5 1.416(5)
C5 C6 1.375(5)
C5 H3 0.9500
C6 H4 0.9500
C7 N1 1.445(5)
C7 H5 0.9800
C7 H6 0.9800
C7 H7 0.9800
C8 N1 1.452(4)
C8 H8 0.9800
C8 H9 0.9800
C8 H10 0.9800
C9 C10 1.348(5)
C9 H11 0.9500
C10 C11 1.461(4)
C10 H12 0.9500
C11 O1 1.240(4)
C11 C12 1.469(4)
C12 C13 1.375(4)
C12 S1 1.728(3)
C13 C14 1.422(4)
C13 H13 0.9500
C14 C15 1.359(4)
C14 H14 0.9500
C15 S1 1.709(3)
C15 H15 0.9500

loop_
_geom_hbond_atom_site_label_D
_geom_hbond_atom_site_label_H
_geom_hbond_atom_site_label_A
_geom_hbond_site_symmetry_A
_geom_hbond_distance_DH
_geom_hbond_distance_HA
_geom_hbond_distance_DA
_geom_hbond_angle_DHA
C13 H13 O1 1_655 0.95 2.65 3.451(4) 141.7
C14 H14 S1 1_655 0.95 3.00 3.779(3) 140.5
C15 H15 O1 2_446 0.95 2.57 3.291(4) 133.2
C8 H8 Cg 3_556 0.98 2.64 3.457(4) 140.9

loop_
_geom_torsion_atom_site_label_1
_geom_torsion_atom_site_label_2
_geom_torsion_atom_site_label_3
_geom_torsion_atom_site_label_4
_geom_torsion
C6 C1 C2 C3 -0.9(5)
C9 C1 C2 C3 179.7(3)
C1 C2 C3 C4 0.0(5)
C2 C3 C4 N1 179.7(3)
C2 C3 C4 C5 0.5(5)
N1 C4 C5 C6 -179.3(3)
C3 C4 C5 C6 0.0(5)
C4 C5 C6 C1 -0.9(5)
C2 C1 C6 C5 1.3(5)
C9 C1 C6 C5 -179.3(3)
C6 C1 C9 C10 -2.8(5)
C2 C1 C9 C10 176.5(3)
C1 C9 C10 C11 179.2(3)
C9 C10 C11 O1 -4.9(5)
C9 C10 C11 C12 176.7(3)
O1 C11 C12 C13 175.7(3)
C10 C11 C12 C13 -5.9(5)
O1 C11 C12 S1 -2.0(4)
C10 C11 C12 S1 176.4(2)
C11 C12 C13 C14 -177.5(3)
S1 C12 C13 C14 0.3(4)
C12 C13 C14 C15 -1.0(4)
C13 C14 C15 S1 1.2(4)
C3 C4 N1 C7 179.1(3)
C5 C4 N1 C7 -1.7(5)
C3 C4 N1 C8 11.2(5)
C5 C4 N1 C8 -169.6(3)
C14 C15 S1 C12 -0.9(3)
C13 C12 S1 C15 0.3(3)
C11 C12 S1 C15 178.4(3)

_cod_database_fobs_code 2242071
